data_7216748
loop_
_publ_author_name
'Liu, Qi'
'Wan, Fang'
'Qiu, Li-Xia'
'Sun, Yan-Qiong'
'Chen, Yi-Ping'

_publ_section_title
;
 Four 2D Ln--Cd heterometal--organic coordination polymers based on
 tetranuclear Ln--Cd oxo-cluster with highly selective luminescent sensing
 of organic molecules and metal cations
;
_journal_issue 51
_journal_name_full 'RSC Advances'
_journal_page_first 27013
_journal_paper_doi 10.1039/c4ra02953d
_journal_volume 4
_journal_year 2014
_chemical_formula_moiety 'C28 H52 Cd2 Gd2 N6 O24,4(O)'
_chemical_formula_sum 'C28 H52 Cd2 Gd2 N6 O28'
_chemical_formula_weight 1460.06
_chemical_name_systematic
;
 ?
;
_space_group_IT_number 2
_symmetry_cell_setting triclinic
_symmetry_space_group_name_Hall '-P 1'
_symmetry_space_group_name_H-M 'P -1'
_atom_sites_solution_hydrogens geom
_atom_sites_solution_primary direct
_atom_sites_solution_secondary difmap
_audit_creation_method SHELXL-97
_cell_angle_alpha 100.77(3)
_cell_angle_beta 92.74(3)
_cell_angle_gamma 91.79(3)
_cell_formula_units_Z 2
_cell_length_a 9.779(2)
_cell_length_b 10.868(2)
_cell_length_c 20.395(4)
_cell_measurement_reflns_used 9532
_cell_measurement_temperature 293(2)
_cell_measurement_theta_max 54.92
_cell_measurement_theta_min 5.99
_cell_volume 2125.1(8)
_computing_cell_refinement 'CrystalClear (Rigaku Corp., 2000)'
_computing_data_collection 'CrystalClear (Rigaku Corp., 2000)'
_computing_data_reduction 'CrystalClear (Rigaku Corp., 2000)'
_computing_structure_refinement 'SHELXL-97 (Sheldrick, 1997)'
_computing_structure_solution 'SHELXS-97 (Sheldrick, 1990)'
_diffrn_ambient_temperature 293(2)
_diffrn_detector_area_resol_mean 28.5714
_diffrn_measured_fraction_theta_full 0.977
_diffrn_measured_fraction_theta_max 0.977
_diffrn_measurement_device_type 'Saturn724 (2x2 bin mode)'
_diffrn_measurement_method dtprofit.ref
_diffrn_radiation_monochromator graphite
_diffrn_radiation_source 'fine-focus sealed tube'
_diffrn_radiation_type MoK\a
_diffrn_radiation_wavelength 0.71073
_diffrn_reflns_av_R_equivalents 0.0532
_diffrn_reflns_av_sigmaI/netI 0.0713
_diffrn_reflns_limit_h_max 12
_diffrn_reflns_limit_h_min -12
_diffrn_reflns_limit_k_max 14
_diffrn_reflns_limit_k_min -14
_diffrn_reflns_limit_l_max 26
_diffrn_reflns_limit_l_min -26
_diffrn_reflns_number 19740
_diffrn_reflns_theta_full 27.47
_diffrn_reflns_theta_max 27.47
_diffrn_reflns_theta_min 2.99
_exptl_absorpt_coefficient_mu 4.173
_exptl_crystal_colour colorless
_exptl_crystal_density_diffrn 2.282
_exptl_crystal_density_method 'not measured'
_exptl_crystal_description block
_exptl_crystal_F_000 1420
_exptl_crystal_size_max 0.2
_exptl_crystal_size_mid 0.2
_exptl_crystal_size_min 0.2
_refine_diff_density_max 1.882
_refine_diff_density_min -2.644
_refine_diff_density_rms 0.207
_refine_ls_extinction_method none
_refine_ls_goodness_of_fit_ref 0.946
_refine_ls_hydrogen_treatment mixed
_refine_ls_matrix_type full
_refine_ls_number_parameters 594
_refine_ls_number_reflns 9524
_refine_ls_number_restraints 0
_refine_ls_restrained_S_all 0.946
_refine_ls_R_factor_all 0.0630
_refine_ls_R_factor_gt 0.0433
_refine_ls_shift/su_max 0.011
_refine_ls_shift/su_mean 0.000
_refine_ls_structure_factor_coef Fsqd
_refine_ls_weighting_details 'calc w=1/[\s^2^(Fo^2^)+(0.0721P)^2^+1.4582P] where P=(Fo^2^+2Fc^2^)/3'
_refine_ls_weighting_scheme calc
_refine_ls_wR_factor_gt 0.1109
_refine_ls_wR_factor_ref 0.1237
_reflns_number_gt 7188
_reflns_number_total 9524
_reflns_threshold_expression >2sigma(I)
_cod_data_source_file c4ra02953d2.cif
_cod_data_source_block 2
_cod_original_cell_volume 2125.2(7)
_cod_original_sg_symbol_H-M P-1
_cod_database_code 7216748

loop_
_symmetry_equiv_pos_as_xyz
'x, y, z'
'-x, -y, -z'

loop_
_atom_site_label
_atom_site_type_symbol
_atom_site_fract_x
_atom_site_fract_y
_atom_site_fract_z
_atom_site_U_iso_or_equiv
_atom_site_adp_type
_atom_site_occupancy
_atom_site_symmetry_multiplicity
_atom_site_calc_flag
_atom_site_refinement_flags
Gd1 Gd 0.87548(3) 0.20441(2) 0.161924(14) 0.01857(9) Uani 1 1 d .
Gd2 Gd 0.69483(3) -0.19095(2) 0.358096(14) 0.01882(9) Uani 1 1 d .
Cd1 Cd 0.70233(4) 0.23606(4) 0.33624(2) 0.01867(11) Uani 1 1 d .
Cd2 Cd 0.86014(4) -0.22702(4) 0.18168(2) 0.01823(11) Uani 1 1 d .
O1 O 0.3655(5) 0.1037(4) 0.5278(2) 0.0311(11) Uani 1 1 d .
O1W O 0.7230(5) 0.0722(5) 0.0797(2) 0.0381(12) Uani 1 1 d .
H1WA H 0.7346 -0.0044 0.0819 0.057 Uiso 1 1 d R
H1WB H 0.6403 0.0899 0.0875 0.057 Uiso 1 1 d R
O2 O 0.4679(5) 0.2855(4) 0.5717(2) 0.0314(11) Uani 1 1 d .
O2W O 1.0508(4) 0.3724(4) 0.1777(2) 0.0277(10) Uani 1 1 d .
H2WA H 1.0982 0.3655 0.1431 0.042 Uiso 1 1 d R
H2WB H 1.0127 0.4430 0.1837 0.042 Uiso 1 1 d R
O3 O 0.7029(4) 0.4613(4) 0.3473(2) 0.0254(9) Uani 1 1 d .
O3W O 0.4764(5) -0.0968(5) 0.3442(3) 0.0392(12) Uani 1 1 d .
H3WA H 0.4350 -0.1335 0.3072 0.059 Uiso 1 1 d R
H3WB H 0.4259 -0.1051 0.3767 0.059 Uiso 1 1 d R
O4 O 0.6127(5) 0.6093(4) 0.2986(2) 0.0280(10) Uani 1 1 d .
O4W O 0.8232(5) -0.3232(4) 0.4202(2) 0.0302(10) Uani 1 1 d .
H4WA H 0.7977 -0.4036 0.4067 0.045 Uiso 1 1 d R
H4WB H 0.9125 -0.3157 0.4145 0.045 Uiso 1 1 d R
O5 O 0.9024(4) 0.2812(4) 0.2845(2) 0.0242(9) Uani 1 1 d .
O5W O 0.7345(5) -0.0097(5) -0.0553(3) 0.0498(15) Uani 1 1 d .
O6 O 1.0967(5) 0.3979(5) 0.3056(2) 0.0367(12) Uani 1 1 d .
O6W O 1.425(5) -0.297(4) -0.018(2) 0.63(3) Uiso 1 1 d .
O7 O 0.4928(5) 0.1214(6) 0.1388(2) 0.0482(15) Uani 1 1 d .
O7W O 0.2378(6) -0.0444(5) 0.4124(3) 0.0485(14) Uani 1 1 d .
O8 O 0.6613(4) 0.1633(4) 0.2186(2) 0.0209(9) Uani 1 1 d .
O8W O 1.3189(9) 0.3601(10) 0.1172(4) 0.111(3) Uani 1 1 d .
O9 O 0.7582(4) 0.0369(4) 0.3594(2) 0.0261(10) Uani 1 1 d .
O10 O 0.8996(5) -0.0619(4) 0.4175(2) 0.0318(11) Uani 1 1 d .
O11 O 1.0587(5) -0.2970(5) 0.3644(2) 0.0408(13) Uani 1 1 d .
O12 O 0.9024(4) -0.2372(4) 0.2954(2) 0.0237(9) Uani 1 1 d .
O13 O 0.6600(4) -0.1756(4) 0.2377(2) 0.0224(9) Uani 1 1 d .
O14 O 0.4463(5) -0.1259(5) 0.2157(3) 0.0445(14) Uani 1 1 d .
O15 O 0.7314(5) -0.6213(4) 0.1631(2) 0.0276(10) Uani 1 1 d .
O16 O 0.8677(4) -0.4480(4) 0.1758(2) 0.0258(10) Uani 1 1 d .
O17 O 0.9170(4) -0.0126(4) 0.1872(2) 0.0250(9) Uani 1 1 d .
O18 O 1.0870(4) 0.1277(4) 0.2097(2) 0.0295(10) Uani 1 1 d .
O19 O 0.9825(5) -0.1239(4) -0.0700(2) 0.0293(10) Uani 1 1 d .
O20 O 1.0993(5) -0.2843(4) -0.0526(2) 0.0311(11) Uani 1 1 d .
N1 N 0.8891(5) 0.2647(4) 0.4172(2) 0.0199(10) Uani 1 1 d .
N2 N 0.5922(5) 0.2893(4) 0.4428(2) 0.0195(10) Uani 1 1 d .
N3 N 0.4811(5) 0.2934(4) 0.3048(2) 0.0200(10) Uani 1 1 d .
N4 N 1.0971(5) -0.2041(4) 0.2064(2) 0.0197(10) Uani 1 1 d .
N5 N 0.9538(5) -0.2854(4) 0.0711(2) 0.0191(10) Uani 1 1 d .
N6 N 0.6717(5) -0.3225(4) 0.1125(2) 0.0214(11) Uani 1 1 d .
C1 C 0.8665(7) 0.0342(5) 0.3958(3) 0.0228(13) Uani 1 1 d .
C2 C 0.9629(6) 0.1488(5) 0.4113(3) 0.0265(14) Uani 1 1 d .
H2A H 1.0155 0.1485 0.4528 0.032 Uiso 1 1 calc R
H2B H 1.0266 0.1454 0.3760 0.032 Uiso 1 1 calc R
C3 C 0.8380(7) 0.2992(6) 0.4855(3) 0.0280(14) Uani 1 1 d .
H3A H 0.9060 0.3543 0.5137 0.034 Uiso 1 1 calc R
H3B H 0.8274 0.2238 0.5042 0.034 Uiso 1 1 calc R
C4 C 0.7010(7) 0.3643(5) 0.4872(3) 0.0244(13) Uani 1 1 d .
H4A H 0.6716 0.3798 0.5327 0.029 Uiso 1 1 calc R
H4B H 0.7139 0.4447 0.4738 0.029 Uiso 1 1 calc R
C5 C 0.5429(7) 0.1753(5) 0.4662(3) 0.0234(14) Uani 1 1 d .
H5A H 0.6225 0.1304 0.4771 0.028 Uiso 1 1 calc R
H5B H 0.4921 0.1218 0.4290 0.028 Uiso 1 1 calc R
C6 C 0.4537(7) 0.1922(5) 0.5256(3) 0.0264(14) Uani 1 1 d .
C7 C 0.4750(7) 0.3633(6) 0.4275(3) 0.0251(13) Uani 1 1 d .
H7A H 0.5083 0.4465 0.4235 0.030 Uiso 1 1 calc R
H7B H 0.4143 0.3723 0.4642 0.030 Uiso 1 1 calc R
C8 C 0.3954(7) 0.3031(6) 0.3635(3) 0.0274(14) Uani 1 1 d .
H8A H 0.3619 0.2200 0.3674 0.033 Uiso 1 1 calc R
H8B H 0.3168 0.3525 0.3568 0.033 Uiso 1 1 calc R
C9 C 0.4274(6) 0.1928(5) 0.2494(3) 0.0231(13) Uani 1 1 d .
H9A H 0.3471 0.2211 0.2277 0.028 Uiso 1 1 calc R
H9B H 0.3999 0.1198 0.2674 0.028 Uiso 1 1 calc R
C10 C 0.5347(7) 0.1560(6) 0.1977(3) 0.0277(14) Uani 1 1 d .
C11 C 0.4913(7) 0.4148(6) 0.2809(3) 0.0271(14) Uani 1 1 d .
H11A H 0.4078 0.4589 0.2905 0.033 Uiso 1 1 calc R
H11B H 0.4979 0.3973 0.2328 0.033 Uiso 1 1 calc R
C12 C 0.6124(6) 0.4999(5) 0.3120(3) 0.0213(12) Uani 1 1 d .
C13 C 0.9790(6) 0.3644(5) 0.3994(3) 0.0223(12) Uani 1 1 d .
H13A H 1.0687 0.3638 0.4218 0.027 Uiso 1 1 calc R
H13B H 0.9410 0.4453 0.4153 0.027 Uiso 1 1 calc R
C14 C 0.9946(6) 0.3474(5) 0.3235(3) 0.0226(13) Uani 1 1 d .
C15 C 1.0225(6) -0.2719(5) 0.3099(3) 0.0225(13) Uani 1 1 d .
C16 C 1.1272(6) -0.2834(6) 0.2562(3) 0.0258(13) Uani 1 1 d .
H16A H 1.2176 -0.2597 0.2773 0.031 Uiso 1 1 calc R
H16B H 1.1283 -0.3702 0.2336 0.031 Uiso 1 1 calc R
C17 C 1.1301(6) -0.0709(5) 0.2371(3) 0.0247(13) Uani 1 1 d .
H17A H 1.2250 -0.0509 0.2302 0.030 Uiso 1 1 calc R
H17B H 1.1199 -0.0597 0.2849 0.030 Uiso 1 1 calc R
C18 C 1.0400(6) 0.0193(5) 0.2088(3) 0.0192(12) Uani 1 1 d .
C19 C 1.1699(6) -0.2421(6) 0.1436(3) 0.0278(14) Uani 1 1 d .
H19A H 1.2549 -0.2797 0.1542 0.033 Uiso 1 1 calc R
H19B H 1.1932 -0.1677 0.1260 0.033 Uiso 1 1 calc R
C20 C 1.0881(6) -0.3330(6) 0.0907(3) 0.0261(14) Uani 1 1 d .
H20A H 1.1415 -0.3522 0.0515 0.031 Uiso 1 1 calc R
H20B H 1.0719 -0.4103 0.1069 0.031 Uiso 1 1 calc R
C21 C 0.8579(7) -0.3832(6) 0.0339(3) 0.0260(14) Uani 1 1 d .
H21A H 0.8708 -0.4606 0.0501 0.031 Uiso 1 1 calc R
H21B H 0.8774 -0.3980 -0.0131 0.031 Uiso 1 1 calc R
C22 C 0.7096(7) -0.3464(6) 0.0413(3) 0.0259(13) Uani 1 1 d .
H22A H 0.6956 -0.2715 0.0228 0.031 Uiso 1 1 calc R
H22B H 0.6497 -0.4131 0.0159 0.031 Uiso 1 1 calc R
C23 C 0.5634(6) -0.2320(6) 0.1242(3) 0.0260(13) Uani 1 1 d .
H23A H 0.4762 -0.2737 0.1072 0.031 Uiso 1 1 calc R
H23B H 0.5805 -0.1657 0.0994 0.031 Uiso 1 1 calc R
C24 C 0.5533(6) -0.1732(5) 0.1987(3) 0.0227(13) Uani 1 1 d .
C25 C 0.9663(6) -0.1771(5) 0.0374(3) 0.0234(13) Uani 1 1 d .
H25A H 1.0275 -0.1145 0.0652 0.028 Uiso 1 1 calc R
H25B H 0.8769 -0.1411 0.0356 0.028 Uiso 1 1 calc R
C26 C 1.0179(7) -0.2004(6) -0.0334(3) 0.0261(14) Uani 1 1 d .
C27 C 0.7541(6) -0.5070(5) 0.1595(3) 0.0213(13) Uani 1 1 d .
C28 C 0.6344(6) -0.4400(5) 0.1344(3) 0.0245(13) Uani 1 1 d .
H28A H 0.5865 -0.4963 0.0973 0.029 Uiso 1 1 calc R
H28B H 0.5711 -0.4217 0.1699 0.029 Uiso 1 1 calc R

loop_
_atom_site_aniso_label
_atom_site_aniso_U_11
_atom_site_aniso_U_22
_atom_site_aniso_U_33
_atom_site_aniso_U_23
_atom_site_aniso_U_13
_atom_site_aniso_U_12
Gd1 0.02223(16) 0.01467(15) 0.01992(16) 0.00476(11) 0.00589(12) 0.00203(11)
Gd2 0.02494(17) 0.01381(15) 0.01830(16) 0.00354(11) 0.00522(13) 0.00092(11)
Cd1 0.0206(2) 0.0171(2) 0.0187(2) 0.00363(16) 0.00359(18) 0.00148(16)
Cd2 0.0190(2) 0.0173(2) 0.0186(2) 0.00334(16) 0.00346(18) 0.00069(16)
O1 0.044(3) 0.022(2) 0.027(2) 0.0036(18) 0.011(2) -0.002(2)
O1W 0.030(3) 0.048(3) 0.034(3) 0.002(2) 0.003(2) 0.001(2)
O2 0.043(3) 0.024(2) 0.025(2) -0.0007(18) 0.015(2) -0.008(2)
O2W 0.027(2) 0.026(2) 0.033(3) 0.0106(19) 0.010(2) -0.0013(18)
O3 0.027(2) 0.019(2) 0.030(2) 0.0040(18) -0.003(2) 0.0011(17)
O3W 0.033(3) 0.055(3) 0.031(3) 0.009(2) 0.010(2) 0.014(2)
O4 0.044(3) 0.018(2) 0.023(2) 0.0063(17) 0.005(2) -0.0008(19)
O4W 0.034(3) 0.024(2) 0.035(3) 0.0125(19) 0.001(2) -0.0017(19)
O5 0.020(2) 0.027(2) 0.025(2) 0.0021(18) 0.0057(19) -0.0028(17)
O5W 0.037(3) 0.069(4) 0.036(3) -0.012(3) 0.001(3) 0.008(3)
O6 0.032(3) 0.043(3) 0.036(3) 0.013(2) 0.002(2) -0.015(2)
O7 0.030(3) 0.084(4) 0.023(3) -0.008(3) 0.002(2) -0.004(3)
O7W 0.046(3) 0.055(3) 0.042(3) 0.001(3) 0.004(3) 0.005(3)
O8 0.021(2) 0.024(2) 0.018(2) 0.0038(16) 0.0017(17) 0.0006(16)
O8W 0.074(6) 0.182(10) 0.088(6) 0.056(6) 0.003(5) -0.009(6)
O9 0.028(2) 0.018(2) 0.031(3) 0.0037(18) -0.001(2) -0.0021(17)
O10 0.043(3) 0.015(2) 0.039(3) 0.0090(19) -0.001(2) 0.0005(19)
O11 0.035(3) 0.065(4) 0.029(3) 0.024(2) 0.000(2) 0.014(2)
O12 0.024(2) 0.030(2) 0.019(2) 0.0074(18) 0.0026(18) 0.0064(18)
O13 0.022(2) 0.026(2) 0.021(2) 0.0064(17) 0.0040(18) 0.0060(17)
O14 0.026(3) 0.068(4) 0.036(3) -0.002(3) 0.003(2) 0.022(2)
O15 0.030(2) 0.016(2) 0.039(3) 0.0097(18) 0.008(2) 0.0012(17)
O16 0.027(2) 0.017(2) 0.034(3) 0.0071(18) -0.002(2) 0.0019(17)
O17 0.026(2) 0.016(2) 0.034(3) 0.0063(17) 0.000(2) 0.0009(17)
O18 0.025(2) 0.015(2) 0.048(3) 0.0061(19) -0.003(2) -0.0046(17)
O19 0.043(3) 0.025(2) 0.023(2) 0.0079(18) 0.012(2) 0.008(2)
O20 0.041(3) 0.030(2) 0.026(2) 0.0089(19) 0.018(2) 0.013(2)
N1 0.026(3) 0.015(2) 0.019(3) 0.0025(19) 0.006(2) 0.0036(19)
N2 0.027(3) 0.016(2) 0.017(2) 0.0059(19) 0.004(2) 0.0032(19)
N3 0.028(3) 0.016(2) 0.016(2) 0.0033(18) 0.004(2) -0.0022(19)
N4 0.026(3) 0.017(2) 0.016(2) 0.0035(18) 0.004(2) 0.0025(19)
N5 0.020(2) 0.019(2) 0.017(2) 0.0002(19) 0.005(2) 0.0013(19)
N6 0.033(3) 0.014(2) 0.018(3) 0.0022(18) 0.003(2) 0.003(2)
C1 0.031(3) 0.015(3) 0.023(3) 0.004(2) 0.007(3) 0.004(2)
C2 0.021(3) 0.020(3) 0.038(4) 0.003(3) -0.001(3) 0.001(2)
C3 0.041(4) 0.026(3) 0.017(3) 0.004(2) 0.002(3) 0.002(3)
C4 0.034(3) 0.018(3) 0.020(3) -0.001(2) 0.003(3) 0.002(2)
C5 0.043(4) 0.020(3) 0.010(3) 0.007(2) 0.013(3) 0.004(3)
C6 0.040(4) 0.016(3) 0.026(3) 0.006(2) 0.011(3) 0.007(3)
C7 0.031(3) 0.021(3) 0.026(3) 0.007(2) 0.010(3) 0.009(2)
C8 0.025(3) 0.035(4) 0.025(3) 0.011(3) 0.008(3) 0.002(3)
C9 0.023(3) 0.022(3) 0.022(3) 0.000(2) 0.004(3) -0.005(2)
C10 0.036(4) 0.019(3) 0.028(4) 0.004(2) 0.003(3) -0.003(3)
C11 0.032(3) 0.020(3) 0.030(3) 0.006(3) -0.005(3) -0.003(2)
C12 0.025(3) 0.022(3) 0.018(3) 0.004(2) 0.008(3) 0.001(2)
C13 0.029(3) 0.014(3) 0.023(3) 0.000(2) -0.001(3) 0.000(2)
C14 0.024(3) 0.021(3) 0.023(3) 0.005(2) 0.005(3) 0.002(2)
C15 0.027(3) 0.025(3) 0.017(3) 0.004(2) 0.005(3) 0.004(2)
C16 0.026(3) 0.024(3) 0.030(3) 0.010(3) 0.005(3) 0.006(2)
C17 0.027(3) 0.015(3) 0.031(3) 0.002(2) -0.001(3) 0.001(2)
C18 0.023(3) 0.018(3) 0.015(3) -0.001(2) 0.003(2) 0.005(2)
C19 0.022(3) 0.030(3) 0.034(4) 0.011(3) 0.006(3) 0.002(2)
C20 0.026(3) 0.026(3) 0.028(3) 0.006(3) 0.010(3) 0.007(3)
C21 0.031(3) 0.022(3) 0.026(3) 0.004(2) 0.010(3) 0.003(2)
C22 0.028(3) 0.028(3) 0.021(3) 0.003(2) -0.003(3) 0.001(3)
C23 0.026(3) 0.024(3) 0.029(3) 0.007(3) 0.004(3) 0.003(2)
C24 0.022(3) 0.021(3) 0.026(3) 0.005(2) 0.004(3) 0.004(2)
C25 0.024(3) 0.018(3) 0.031(3) 0.006(2) 0.012(3) 0.000(2)
C26 0.029(3) 0.023(3) 0.025(3) 0.001(3) 0.005(3) 0.002(3)
C27 0.031(3) 0.020(3) 0.014(3) 0.002(2) 0.011(3) 0.006(2)
C28 0.024(3) 0.020(3) 0.030(3) 0.005(2) 0.005(3) 0.000(2)

loop_
_atom_type_symbol
_atom_type_description
_atom_type_scat_dispersion_real
_atom_type_scat_dispersion_imag
_atom_type_scat_source
C C 0.0033 0.0016 'International Tables Vol C Tables 4.2.6.8 and 6.1.1.4'
N N 0.0061 0.0033 'International Tables Vol C Tables 4.2.6.8 and 6.1.1.4'
O O 0.0106 0.0060 'International Tables Vol C Tables 4.2.6.8 and 6.1.1.4'
Cd Cd -0.8075 1.2024 'International Tables Vol C Tables 4.2.6.8 and 6.1.1.4'
Gd Gd -0.1653 3.9035 'International Tables Vol C Tables 4.2.6.8 and 6.1.1.4'
H H 0.0000 0.0000 'International Tables Vol C Tables 4.2.6.8 and 6.1.1.4'

loop_
_geom_angle_atom_site_label_1
_geom_angle_atom_site_label_2
_geom_angle_atom_site_label_3
_geom_angle
_geom_angle_site_symmetry_1
_geom_angle_site_symmetry_3
O15 Gd1 O1W 91.48(17) 1_565 .
O15 Gd1 O2W 80.84(15) 1_565 .
O1W Gd1 O2W 143.86(16) . .
O15 Gd1 O19 123.80(15) 1_565 2_755
O1W Gd1 O19 74.67(16) . 2_755
O2W Gd1 O19 80.52(15) . 2_755
O15 Gd1 O18 145.84(15) 1_565 .
O1W Gd1 O18 122.66(16) . .
O2W Gd1 O18 71.90(14) . .
O19 Gd1 O18 72.07(16) 2_755 .
O15 Gd1 O5 84.48(15) 1_565 .
O1W Gd1 O5 140.20(14) . .
O2W Gd1 O5 74.54(14) . .
O19 Gd1 O5 138.48(16) 2_755 .
O18 Gd1 O5 68.90(15) . .
O15 Gd1 O8 71.44(13) 1_565 .
O1W Gd1 O8 72.73(14) . .
O2W Gd1 O8 135.17(14) . .
O19 Gd1 O8 144.29(15) 2_755 .
O18 Gd1 O8 114.90(14) . .
O5 Gd1 O8 68.45(14) . .
O15 Gd1 O17 150.27(13) 1_565 .
O1W Gd1 O17 77.81(17) . .
O2W Gd1 O17 123.56(15) . .
O19 Gd1 O17 80.39(14) 2_755 .
O18 Gd1 O17 51.71(14) . .
O5 Gd1 O17 86.37(14) . .
O8 Gd1 O17 78.88(13) . .
O15 Gd1 O20 71.91(14) 1_565 2_755
O1W Gd1 O20 73.93(16) . 2_755
O2W Gd1 O20 70.11(16) . 2_755
O19 Gd1 O20 51.89(14) 2_755 2_755
O18 Gd1 O20 115.51(15) . 2_755
O5 Gd1 O20 139.89(14) . 2_755
O8 Gd1 O20 128.92(15) . 2_755
O17 Gd1 O20 129.17(14) . 2_755
O15 Gd1 C26 97.80(16) 1_565 2_755
O1W Gd1 C26 72.05(17) . 2_755
O2W Gd1 C26 74.10(17) . 2_755
O19 Gd1 C26 26.01(16) 2_755 2_755
O18 Gd1 C26 94.19(17) . 2_755
O5 Gd1 C26 147.74(16) . 2_755
O8 Gd1 C26 142.78(17) . 2_755
O17 Gd1 C26 104.89(16) . 2_755
O20 Gd1 C26 25.89(16) 2_755 2_755
O15 Gd1 C18 160.41(15) 1_565 .
O1W Gd1 C18 100.83(17) . .
O2W Gd1 C18 97.36(16) . .
O19 Gd1 C18 74.61(15) 2_755 .
O18 Gd1 C18 25.48(15) . .
O5 Gd1 C18 76.29(15) . .
O8 Gd1 C18 97.57(15) . .
O17 Gd1 C18 26.23(15) . .
O20 Gd1 C18 126.04(14) 2_755 .
C26 Gd1 C18 100.46(17) 2_755 .
O4 Gd2 O4W 80.66(16) 1_545 .
O4 Gd2 O3W 92.98(17) 1_545 .
O4W Gd2 O3W 145.00(15) . .
O4 Gd2 O1 123.46(14) 1_545 2_656
O4W Gd2 O1 79.58(15) . 2_656
O3W Gd2 O1 75.47(17) . 2_656
O4 Gd2 O12 84.39(15) 1_545 .
O4W Gd2 O12 75.57(14) . .
O3W Gd2 O12 138.43(15) . .
O1 Gd2 O12 138.66(16) 2_656 .
O4 Gd2 O13 72.37(14) 1_545 .
O4W Gd2 O13 135.54(14) . .
O3W Gd2 O13 72.35(15) . .
O1 Gd2 O13 144.88(14) 2_656 .
O12 Gd2 O13 67.33(14) . .
O4 Gd2 O2 70.90(14) 1_545 2_656
O4W Gd2 O2 71.83(16) . 2_656
O3W Gd2 O2 73.56(17) . 2_656
O1 Gd2 O2 52.64(14) 2_656 2_656
O12 Gd2 O2 141.59(14) . 2_656
O13 Gd2 O2 127.55(15) . 2_656
O4 Gd2 O9 149.85(15) 1_545 .
O4W Gd2 O9 124.03(16) . .
O3W Gd2 O9 76.00(16) . .
O1 Gd2 O9 81.42(14) 2_656 .
O12 Gd2 O9 85.76(14) . .
O13 Gd2 O9 77.53(14) . .
O2 Gd2 O9 129.61(14) 2_656 .
O4 Gd2 O10 145.93(15) 1_545 .
O4W Gd2 O10 72.31(15) . .
O3W Gd2 O10 121.04(16) . .
O1 Gd2 O10 71.96(16) 2_656 .
O12 Gd2 O10 69.27(15) . .
O13 Gd2 O10 113.84(14) . .
O2 Gd2 O10 117.66(16) 2_656 .
O9 Gd2 O10 51.76(15) . .
O4 Gd2 C6 96.92(16) 1_545 2_656
O4W Gd2 C6 75.56(17) . 2_656
O3W Gd2 C6 71.09(18) . 2_656
O1 Gd2 C6 26.71(16) 2_656 2_656
O12 Gd2 C6 150.47(17) . 2_656
O13 Gd2 C6 141.19(17) . 2_656
O2 Gd2 C6 26.02(16) 2_656 2_656
O9 Gd2 C6 105.51(15) . 2_656
O10 Gd2 C6 96.01(18) . 2_656
O4 Gd2 C1 159.72(15) 1_545 .
O4W Gd2 C1 98.01(17) . .
O3W Gd2 C1 99.13(18) . .
O1 Gd2 C1 75.65(15) 2_656 .
O12 Gd2 C1 75.74(15) . .
O13 Gd2 C1 95.81(16) . .
O2 Gd2 C1 128.17(15) 2_656 .
O9 Gd2 C1 26.06(16) . .
O10 Gd2 C1 25.71(16) . .
C6 Gd2 C1 102.36(18) 2_656 .
O5 Cd1 N3 124.27(16) . .
O5 Cd1 N1 71.32(16) . .
N3 Cd1 N1 147.99(16) . .
O5 Cd1 O9 98.82(15) . .
N3 Cd1 O9 125.29(16) . .
N1 Cd1 O9 71.62(16) . .
O5 Cd1 O8 72.59(15) . .
N3 Cd1 O8 71.51(15) . .
N1 Cd1 O8 138.66(15) . .
O9 Cd1 O8 94.90(15) . .
O5 Cd1 O3 77.10(14) . .
N3 Cd1 O3 71.35(16) . .
N1 Cd1 O3 87.83(16) . .
O9 Cd1 O3 159.15(16) . .
O8 Cd1 O3 103.13(15) . .
O5 Cd1 N2 141.05(16) . .
N3 Cd1 N2 76.38(17) . .
N1 Cd1 N2 76.39(17) . .
O9 Cd1 N2 90.97(15) . .
O8 Cd1 N2 144.28(16) . .
O3 Cd1 N2 80.53(15) . .
O13 Cd2 N4 137.24(16) . .
O13 Cd2 N6 71.82(15) . .
N4 Cd2 N6 150.13(16) . .
O13 Cd2 O12 71.67(15) . .
N4 Cd2 O12 71.66(15) . .
N6 Cd2 O12 125.92(16) . .
O13 Cd2 O17 90.58(14) . .
N4 Cd2 O17 74.23(16) . .
N6 Cd2 O17 119.82(16) . .
O12 Cd2 O17 98.97(16) . .
O13 Cd2 O16 103.05(14) . .
N4 Cd2 O16 90.74(16) . .
N6 Cd2 O16 72.10(16) . .
O12 Cd2 O16 78.94(15) . .
O17 Cd2 O16 164.59(15) . .
O13 Cd2 N5 144.22(16) . .
N4 Cd2 N5 77.37(17) . .
N6 Cd2 N5 75.93(16) . .
O12 Cd2 N5 142.55(15) . .
O17 Cd2 N5 92.24(15) . .
O16 Cd2 N5 80.95(15) . .
C6 O1 Gd2 93.9(4) . 2_656
C6 O2 Gd2 92.0(4) . 2_656
C12 O3 Cd1 114.5(4) . .
C12 O4 Gd2 133.5(4) . 1_565
C14 O5 Cd1 114.8(3) . .
C14 O5 Gd1 134.3(3) . .
Cd1 O5 Gd1 110.62(17) . .
C10 O8 Cd1 115.0(4) . .
C10 O8 Gd1 131.2(4) . .
Cd1 O8 Gd1 108.30(16) . .
C1 O9 Cd1 116.1(4) . .
C1 O9 Gd2 92.8(3) . .
Cd1 O9 Gd2 150.6(2) . .
C1 O10 Gd2 93.1(4) . .
C15 O12 Cd2 114.5(3) . .
C15 O12 Gd2 134.6(4) . .
Cd2 O12 Gd2 110.80(17) . .
C24 O13 Cd2 114.1(3) . .
C24 O13 Gd2 133.7(4) . .
Cd2 O13 Gd2 110.15(17) . .
C27 O15 Gd1 133.5(4) . 1_545
C27 O16 Cd2 114.4(4) . .
C18 O17 Cd2 113.8(4) . .
C18 O17 Gd1 91.9(3) . .
Cd2 O17 Gd1 153.8(2) . .
C18 O18 Gd1 95.8(4) . .
C26 O19 Gd1 96.2(4) . 2_755
C26 O20 Gd1 90.6(4) . 2_755
C2 N1 C13 109.4(4) . .
C2 N1 C3 110.0(5) . .
C13 N1 C3 112.8(5) . .
C2 N1 Cd1 109.2(4) . .
C13 N1 Cd1 105.2(4) . .
C3 N1 Cd1 110.0(4) . .
C7 N2 C4 113.3(5) . .
C7 N2 C5 110.1(5) . .
C4 N2 C5 114.3(5) . .
C7 N2 Cd1 104.1(3) . .
C4 N2 Cd1 102.9(3) . .
C5 N2 Cd1 111.5(3) . .
C9 N3 C8 111.5(5) . .
C9 N3 C11 109.8(5) . .
C8 N3 C11 111.3(5) . .
C9 N3 Cd1 106.3(3) . .
C8 N3 Cd1 108.4(4) . .
C11 N3 Cd1 109.4(4) . .
C16 N4 C17 109.2(5) . .
C16 N4 C19 112.9(5) . .
C17 N4 C19 111.3(4) . .
C16 N4 Cd2 106.0(3) . .
C17 N4 Cd2 108.0(3) . .
C19 N4 Cd2 109.2(4) . .
C21 N5 C25 111.8(5) . .
C21 N5 C20 113.9(4) . .
C25 N5 C20 113.7(5) . .
C21 N5 Cd2 105.0(3) . .
C25 N5 Cd2 111.7(3) . .
C20 N5 Cd2 99.8(3) . .
C23 N6 C28 111.5(5) . .
C23 N6 C22 111.9(5) . .
C28 N6 C22 111.3(5) . .
C23 N6 Cd2 104.6(4) . .
C28 N6 Cd2 107.5(4) . .
C22 N6 Cd2 109.6(4) . .
O10 C1 O9 122.3(6) . .
O10 C1 C2 118.5(6) . .
O9 C1 C2 119.1(5) . .
O10 C1 Gd2 61.2(3) . .
O9 C1 Gd2 61.2(3) . .
C2 C1 Gd2 175.8(4) . .
N1 C2 C1 111.8(5) . .
N1 C3 C4 113.6(5) . .
N2 C4 C3 112.6(5) . .
N2 C5 C6 117.9(5) . .
O2 C6 O1 121.1(5) . .
O2 C6 C5 122.0(6) . .
O1 C6 C5 116.9(5) . .
O2 C6 Gd2 62.0(3) . 2_656
O1 C6 Gd2 59.3(3) . 2_656
C5 C6 Gd2 171.3(4) . 2_656
N2 C7 C8 112.2(5) . .
N3 C8 C7 111.7(5) . .
N3 C9 C10 111.7(5) . .
O7 C10 O8 124.8(6) . .
O7 C10 C9 117.3(6) . .
O8 C10 C9 117.8(6) . .
N3 C11 C12 114.3(5) . .
O3 C12 O4 124.5(6) . .
O3 C12 C11 120.7(5) . .
O4 C12 C11 114.8(6) . .
N1 C13 C14 112.2(5) . .
O6 C14 O5 125.5(6) . .
O6 C14 C13 116.4(6) . .
O5 C14 C13 118.1(5) . .
O11 C15 O12 124.2(5) . .
O11 C15 C16 117.8(6) . .
O12 C15 C16 118.0(5) . .
N4 C16 C15 112.5(5) . .
N4 C17 C18 113.1(5) . .
O18 C18 O17 120.6(5) . .
O18 C18 C17 118.3(5) . .
O17 C18 C17 121.0(5) . .
O18 C18 Gd1 58.7(3) . .
O17 C18 Gd1 61.9(3) . .
C17 C18 Gd1 176.2(4) . .
N4 C19 C20 113.7(5) . .
N5 C20 C19 113.5(5) . .
N5 C21 C22 111.7(5) . .
N6 C22 C21 112.4(5) . .
N6 C23 C24 113.2(5) . .
O14 C24 O13 125.1(6) . .
O14 C24 C23 117.6(6) . .
O13 C24 C23 117.2(5) . .
N5 C25 C26 117.7(5) . .
O20 C26 O19 121.3(6) . .
O20 C26 C25 122.1(6) . .
O19 C26 C25 116.4(5) . .
O20 C26 Gd1 63.5(3) . 2_755
O19 C26 Gd1 57.8(3) . 2_755
C25 C26 Gd1 171.4(4) . 2_755
O16 C27 O15 124.2(6) . .
O16 C27 C28 119.6(5) . .
O15 C27 C28 116.2(6) . .
N6 C28 C27 114.8(5) . .

loop_
_geom_bond_atom_site_label_1
_geom_bond_atom_site_label_2
_geom_bond_distance
_geom_bond_site_symmetry_2
Gd1 O15 2.394(4) 1_565
Gd1 O1W 2.414(5) .
Gd1 O2W 2.431(4) .
Gd1 O19 2.434(4) 2_755
Gd1 O18 2.478(5) .
Gd1 O5 2.482(4) .
Gd1 O8 2.508(4) .
Gd1 O17 2.547(4) .
Gd1 O20 2.560(4) 2_755
Gd1 C26 2.860(6) 2_755
Gd1 C18 2.885(6) .
Gd2 O4 2.375(4) 1_545
Gd2 O4W 2.426(5) .
Gd2 O3W 2.424(5) .
Gd2 O1 2.450(4) 2_656
Gd2 O12 2.466(4) .
Gd2 O13 2.501(4) .
Gd2 O2 2.511(4) 2_656
Gd2 O9 2.529(4) .
Gd2 O10 2.530(5) .
Gd2 C6 2.841(6) 2_656
Gd2 C1 2.884(6) .
Cd1 O5 2.348(4) .
Cd1 N3 2.363(5) .
Cd1 N1 2.375(5) .
Cd1 O9 2.374(4) .
Cd1 O8 2.392(4) .
Cd1 O3 2.416(4) .
Cd1 N2 2.452(5) .
Cd2 O13 2.343(4) .
Cd2 N4 2.344(5) .
Cd2 N6 2.356(5) .
Cd2 O12 2.360(4) .
Cd2 O17 2.360(4) .
Cd2 O16 2.385(4) .
Cd2 N5 2.456(5) .
O1 C6 1.280(8) .
O1 Gd2 2.450(4) 2_656
O2 C6 1.247(7) .
O2 Gd2 2.511(4) 2_656
O3 C12 1.245(8) .
O4 C12 1.269(7) .
O4 Gd2 2.375(4) 1_565
O5 C14 1.280(8) .
O6 C14 1.227(7) .
O7 C10 1.235(8) .
O8 C10 1.284(8) .
O9 C1 1.268(8) .
O10 C1 1.253(7) .
O11 C15 1.233(8) .
O12 C15 1.283(7) .
O13 C24 1.284(8) .
O14 C24 1.217(7) .
O15 C27 1.272(7) .
O15 Gd1 2.394(4) 1_545
O16 C27 1.263(8) .
O17 C18 1.276(7) .
O18 C18 1.248(7) .
O19 C26 1.261(8) .
O19 Gd1 2.434(4) 2_755
O20 C26 1.249(7) .
O20 Gd1 2.560(4) 2_755
N1 C2 1.460(7) .
N1 C13 1.482(7) .
N1 C3 1.489(7) .
N2 C7 1.475(8) .
N2 C4 1.481(8) .
N2 C5 1.483(7) .
N3 C9 1.481(7) .
N3 C8 1.483(7) .
N3 C11 1.491(7) .
N4 C16 1.475(7) .
N4 C17 1.485(7) .
N4 C19 1.491(7) .
N5 C21 1.467(8) .
N5 C25 1.475(7) .
N5 C20 1.491(8) .
N6 C23 1.466(7) .
N6 C28 1.472(7) .
N6 C22 1.492(7) .
C1 C2 1.514(8) .
C3 C4 1.533(9) .
C5 C6 1.514(8) .
C6 Gd2 2.841(6) 2_656
C7 C8 1.514(9) .
C9 C10 1.532(8) .
C11 C12 1.517(9) .
C13 C14 1.541(8) .
C15 C16 1.525(8) .
C17 C18 1.512(8) .
C19 C20 1.500(9) .
C21 C22 1.523(9) .
C23 C24 1.543(8) .
C25 C26 1.531(8) .
C26 Gd1 2.860(6) 2_755
C27 C28 1.515(9) .
